data_7051305
_journal_name_full 'New Journal of Chemistry'
_journal_paper_doi 10.1039/b002061n
_journal_year 2000
_chemical_formula_moiety 'C22 H36 Fe N4 O10'
_chemical_formula_sum 'C22 H36 Fe N4 O10'
_chemical_formula_weight 572.40
_space_group_IT_number 2
_space_group_name_Hall '-P 1'
_space_group_name_H-M_alt 'P -1'
_symmetry_cell_setting triclinic
_symmetry_space_group_name_Hall '-P 1'
_symmetry_space_group_name_H-M 'P -1'
_cell_angle_alpha 109.374(1)
_cell_angle_beta 94.184(1)
_cell_angle_gamma 90.998(1)
_cell_formula_units_Z 1
_cell_length_a 5.7680(6)
_cell_length_b 10.553(1)
_cell_length_c 11.536(1)
_cell_measurement_temperature 173
_cell_volume 660.0(2)
_diffrn_ambient_temperature 173
_exptl_crystal_density_diffrn 1.44
_cod_original_sg_symbol_H-M P-1
_cod_database_code 7051305

loop_
_symmetry_equiv_pos_as_xyz
x,y,z
-x,-y,-z

loop_
_atom_site_aniso_label
_atom_site_aniso_U_11
_atom_site_aniso_U_22
_atom_site_aniso_U_33
_atom_site_aniso_U_12
_atom_site_aniso_U_13
_atom_site_aniso_U_23
_atom_site_aniso_type_symbol
C1 0.0252(7) 0.0247(7) 0.0247(7) 0.0021(6) 0.0031(6) 0.0050(6) C
N1 0.0358(7) 0.0240(6) 0.0248(6) 0.0025(5) -0.0008(6) 0.0048(6) N
C2 0.049(1) 0.0232(7) 0.0291(8) 0.0089(7) 0.0073(7) 0.0070(7) C
C3 0.045(1) 0.0274(8) 0.0299(8) 0.0057(7) 0.0028(7) 0.0079(7) C
C4 0.0334(8) 0.0359(8) 0.0335(8) 0.0053(7) -0.0049(7) 0.0137(7) C
N2 0.0277(6) 0.0261(6) 0.0290(7) 0.0009(5) -0.0039(5) 0.0060(6) N
O1 0.0433(7) 0.0359(6) 0.0356(7) -0.0034(6) 0.0073(6) 0.0075(6) O
C5 0.0281(7) 0.0241(7) 0.0251(7) 0.0005(6) 0.0005(6) 0.0069(6) C
FE 0.0245(1) 0.0216(1) 0.0196(1) -0.0000(1) 0.0014(1) 0.0039(1) Fe
C6 0.0259(7) 0.0273(7) 0.0186(6) -0.0004(6) 0.0004(5) 0.0030(6) C
C7 0.0244(7) 0.0287(7) 0.0240(7) -0.0005(6) 0.0026(6) 0.0036(6) C
C8 0.0310(8) 0.0303(8) 0.0269(7) -0.0069(6) 0.0040(6) 0.0042(7) C
C9 0.0400(9) 0.0263(7) 0.0273(7) 0.0019(7) 0.0040(7) 0.0087(7) C
C10 0.0319(8) 0.0322(8) 0.0218(7) 0.0032(6) 0.0000(6) 0.0097(6) C
C11 0.0266(7) 0.0290(7) 0.0201(7) -0.0011(6) -0.0004(6) 0.0037(6) C
O2 0.0311(6) 0.0261(5) 0.0396(7) -0.0008(5) -0.0046(5) 0.0016(6) O
O3 0.0246(5) 0.0352(6) 0.0298(6) -0.0033(5) -0.0039(5) 0.0058(5) O
O4 0.0379(7) 0.0433(7) 0.0399(7) 0.0038(6) 0.0011(6) 0.0193(6) O
O5 0.110(1) 0.0417(8) 0.0337(8) 0.0192(9) 0.0152(9) 0.0069(7) O

loop_
_atom_site_label
_atom_site_fract_x
_atom_site_fract_y
_atom_site_fract_z
_atom_site_U_iso_or_equiv
_atom_site_occupancy
_atom_site_thermal_displace_type
_atom_site_calc_flag
_atom_site_calc_attached_atom
_atom_site_type_symbol
C1 1.7225(3) 0.3721(2) 1.5102(2) 0.0249(7) 1.000 Uani ? ? C
N1 1.6655(3) 0.2497(2) 1.4333(1) 0.0277(6) 1.000 Uani ? ? N
C2 1.7424(4) 0.1298(2) 1.4586(2) 0.0321(8) 1.000 Uani ? ? C
C3 1.7724(4) 0.1603(2) 1.5973(2) 0.0333(8) 1.000 Uani ? ? C
C4 1.9372(3) 0.2834(2) 1.6540(2) 0.0342(8) 1.000 Uani ? ? C
N2 1.8564(3) 0.3937(1) 1.6128(1) 0.0276(6) 1.000 Uani ? ? N
O1 1.5494(3) 0.1805(1) 1.6403(1) 0.0381(7) 1.000 Uani ? ? O
C5 1.6250(3) 0.4897(2) 1.4810(2) 0.0257(7) 1.000 Uani ? ? C
FE 2.0000 1.0000 2.0000 0.0218(1) 0.500 Uani ? ? Fe
C6 1.9824(3) 0.8863(2) 1.8183(2) 0.0236(7) 1.000 Uani ? ? C
C7 2.2190(3) 0.9296(2) 1.8630(2) 0.0256(7) 1.000 Uani ? ? C
C8 2.2328(3) 1.0725(2) 1.9081(2) 0.0293(8) 1.000 Uani ? ? C
C9 1.9942(4) 0.8807(2) 2.1091(2) 0.0306(8) 1.000 Uani ? ? C
C10 2.1478(3) 0.9943(2) 2.1642(2) 0.0282(7) 1.000 Uani ? ? C
C11 1.8808(3) 0.7465(2) 1.7726(2) 0.0249(7) 1.000 Uani ? ? C
O2 2.0141(2) 0.6505(1) 1.7609(1) 0.0318(6) 1.000 Uani ? ? O
O3 1.6634(2) 0.7312(1) 1.7473(1) 0.0296(6) 1.000 Uani ? ? O
O4 1.4169(3) 0.6092(1) 1.8771(1) 0.0403(7) 1.000 Uani ? ? O
O5 1.5546(4) 0.3539(2) 1.8713(2) 0.054(1) 1.000 Uani ? ? O
H1 1.5716 0.2395 1.3593 0.0379 1.000 Uiso calc N1 H
H2 1.8866 0.1047 1.4245 0.0441 1.000 Uiso calc C2 H
H3 1.6294 0.0582 1.4228 0.0441 1.000 Uiso calc C2 H
H4 1.8389 0.0891 1.6197 0.0449 1.000 Uiso calc C3 H
H5 2.0889 0.2616 1.6289 0.0443 1.000 Uiso calc C4 H
H6 1.9412 0.3106 1.7413 0.0443 1.000 Uiso calc C4 H
H7 1.9022 0.4836 1.6617 0.0374 1.000 Uiso calc N2 H
H8 1.6247 0.4734 1.3949 0.0340 1.000 Uiso calc C5 H
H9 1.7189 0.5683 1.5247 0.0340 1.000 Uiso calc C5 H
H10 2.3449 0.8726 1.8625 0.0351 1.000 Uiso calc C7 H
H11 2.3692 1.1275 1.9436 0.0400 1.000 Uiso calc C8 H
H12 2.0347 0.7893 2.0874 0.0406 1.000 Uiso calc C9 H
H13 2.3094 0.9923 2.1860 0.0372 1.000 Uiso calc C10 H

loop_
_geom_bond_atom_site_label_1
_geom_bond_atom_site_label_2
_geom_bond_distance
_geom_bond_site_symmetry_1
_geom_bond_site_symmetry_2
_geom_bond_publ_flag
C1 N1 1.321(2) . . ?
C1 N2 1.315(2) . . ?
C1 C5 1.498(3) . . ?
N1 C2 1.459(3) . . ?
C2 C3 1.520(3) . . ?
C3 C4 1.524(3) . . ?
C3 O1 1.406(3) . . ?
C4 N2 1.467(3) . . ?
C5 C5 1.536(4) . 2_868 ?
FE C6 2.034(2) . . ?
FE C7 2.047(2) . . ?
FE C8 2.055(2) . . ?
FE C9 2.056(2) . . ?
FE C10 2.040(2) . . ?
C6 C7 1.434(2) . . ?
C6 C11 1.485(3) . . ?
C7 C8 1.422(3) . . ?
C9 C10 1.415(3) . . ?
C11 O2 1.261(2) . . ?
C11 O3 1.261(2) . . ?
